data_7153339
loop_
_publ_author_name
'Yang, Xian-Wen'
'Li, Su-Mei'
'Wu, Liang'
'Li, Yong-Li'
'Feng, Lin'
'Shen, Yun-Heng'
'Tian, Jun-Mian'
'Tang, Jian'
'Wang, Ning'
'Liu, Yonghong'
'Zhang, Wei-Dong'

_publ_section_title
;
 Abiesatrines A-J: anti-inflammatory and antitumor triterpenoids from
 Abies georgei Orr.
;
_journal_issue 11
_journal_name_full 'Organic &amp; biomolecular chemistry'
_journal_page_first 2609
_journal_page_last 2616
_journal_paper_doi 10.1039/c001885f
_journal_volume 8
_journal_year 2010
_chemical_formula_sum 'C31 H50 O5'
_chemical_formula_weight 502.71
_space_group_IT_number 19
_symmetry_cell_setting orthorhombic
_symmetry_Int_Tables_number 19
_symmetry_space_group_name_Hall 'P 2ac 2ab'
_symmetry_space_group_name_H-M 'P 21 21 21'
_atom_sites_solution_hydrogens geom
_atom_sites_solution_primary direct
_atom_sites_solution_secondary difmap
_audit_creation_method SHELXL-97
_cell_angle_alpha 90.00
_cell_angle_beta 90.00
_cell_angle_gamma 90.00
_cell_formula_units_Z 4
_cell_length_a 8.165(15)
_cell_length_b 13.02(3)
_cell_length_c 26.83(6)
_cell_measurement_reflns_used 781
_cell_measurement_temperature 293(2)
_cell_measurement_theta_max 27.035
_cell_measurement_theta_min 2.164
_cell_volume 2852(11)
_computing_cell_refinement 'Bruker SMART'
_computing_data_collection 'Bruker SMART'
_computing_data_reduction 'Bruker SHELXTL'
_computing_molecular_graphics 'Bruker SHELXTL'
_computing_publication_material 'Bruker SHELXTL'
_computing_structure_refinement 'SHELXL-97 (Sheldrick, 1997)'
_computing_structure_solution 'SHELXS-97 (Sheldrick, 1990)'
_diffrn_ambient_temperature 293(2)
_diffrn_measured_fraction_theta_full 1.000
_diffrn_measured_fraction_theta_max 1.000
_diffrn_measurement_device_type 'CCD area detector'
_diffrn_measurement_method 'phi and omega scans'
_diffrn_radiation_monochromator graphite
_diffrn_radiation_type MoK\a
_diffrn_radiation_wavelength 0.71073
_diffrn_reflns_av_R_equivalents 0.2995
_diffrn_reflns_av_sigmaI/netI 0.2853
_diffrn_reflns_limit_h_max 9
_diffrn_reflns_limit_h_min -8
_diffrn_reflns_limit_k_max 14
_diffrn_reflns_limit_k_min -15
_diffrn_reflns_limit_l_max 23
_diffrn_reflns_limit_l_min -31
_diffrn_reflns_number 11872
_diffrn_reflns_theta_full 25.01
_diffrn_reflns_theta_max 25.01
_diffrn_reflns_theta_min 1.52
_diffrn_source 'fine-focus sealed tube'
_exptl_absorpt_coefficient_mu 0.077
_exptl_absorpt_correction_T_max 0.9969
_exptl_absorpt_correction_T_min 0.9885
_exptl_absorpt_correction_type multi-scan
_exptl_absorpt_process_details sadabs
_exptl_crystal_colour colorless
_exptl_crystal_density_diffrn 1.171
_exptl_crystal_density_method 'not measured'
_exptl_crystal_description plate
_exptl_crystal_F_000 1104
_exptl_crystal_size_max 0.15
_exptl_crystal_size_mid 0.10
_exptl_crystal_size_min 0.04
_refine_diff_density_max 0.166
_refine_diff_density_min -0.180
_refine_diff_density_rms 0.042
_refine_ls_abs_structure_details 'Flack H D (1983), Acta Cryst. A39, 876-881'
_refine_ls_abs_structure_Flack 0(3)
_refine_ls_extinction_method none
_refine_ls_goodness_of_fit_ref 0.948
_refine_ls_hydrogen_treatment constr
_refine_ls_matrix_type full
_refine_ls_number_parameters 327
_refine_ls_number_reflns 5047
_refine_ls_number_restraints 0
_refine_ls_restrained_S_all 0.948
_refine_ls_R_factor_all 0.2828
_refine_ls_R_factor_gt 0.0711
_refine_ls_shift/su_max 0.000
_refine_ls_shift/su_mean 0.000
_refine_ls_structure_factor_coef Fsqd
_refine_ls_weighting_details 'calc w=1/[\s^2^(Fo^2^)+(0.0633P)^2^+0.0000P] where P=(Fo^2^+2Fc^2^)/3'
_refine_ls_weighting_scheme calc
_refine_ls_wR_factor_gt 0.1422
_refine_ls_wR_factor_ref 0.1882
_reflns_number_gt 2188
_reflns_number_total 5047
_reflns_threshold_expression >2sigma(I)
_cod_data_source_file c001885f.txt
_cod_data_source_block f80314a
_cod_original_cell_volume 2852(10)
_cod_database_code 7153339

loop_
_symmetry_equiv_pos_as_xyz
'x, y, z'
'-x+1/2, -y, z+1/2'
'-x, y+1/2, -z+1/2'
'x+1/2, -y+1/2, -z'

loop_
_atom_site_label
_atom_site_type_symbol
_atom_site_fract_x
_atom_site_fract_y
_atom_site_fract_z
_atom_site_U_iso_or_equiv
_atom_site_adp_type
_atom_site_occupancy
_atom_site_symmetry_multiplicity
_atom_site_calc_flag
_atom_site_refinement_flags
O1 O 1.0307(5) 0.7614(3) 0.05596(12) 0.0621(11) Uani 1 1 d .
H1C H 1.1100 0.7783 0.0391 0.093 Uiso 1 1 calc R
O2 O 0.4952(4) 0.3673(3) 0.10714(10) 0.0455(9) Uani 1 1 d .
O3 O 0.5295(5) 0.3034(3) 0.02673(13) 0.0605(12) Uani 1 1 d .
O4 O 0.5522(6) 0.3960(4) -0.04202(15) 0.1013(18) Uani 1 1 d .
C1 C 1.0917(7) 0.6218(4) 0.1374(2) 0.0552(15) Uani 1 1 d .
H1A H 1.1682 0.5768 0.1544 0.066 Uiso 1 1 calc R
H1B H 1.0752 0.5947 0.1041 0.066 Uiso 1 1 calc R
C2 C 1.1667(7) 0.7255(5) 0.1332(2) 0.0629(17) Uani 1 1 d .
H2A H 1.2696 0.7207 0.1153 0.076 Uiso 1 1 calc R
H2B H 1.1891 0.7523 0.1663 0.076 Uiso 1 1 calc R
C3 C 1.0514(7) 0.7978(4) 0.10580(18) 0.0515(16) Uani 1 1 d .
H3A H 1.1018 0.8660 0.1046 0.062 Uiso 1 1 calc R
C4 C 0.8839(7) 0.8069(4) 0.13147(17) 0.0495(15) Uani 1 1 d .
C5 C 0.8139(6) 0.6993(4) 0.14116(17) 0.0418(14) Uani 1 1 d .
H5A H 0.7891 0.6718 0.1080 0.050 Uiso 1 1 calc R
C6 C 0.6512(7) 0.6992(5) 0.1684(2) 0.0583(17) Uani 1 1 d .
H6A H 0.6633 0.7378 0.1992 0.070 Uiso 1 1 calc R
H6B H 0.5708 0.7345 0.1481 0.070 Uiso 1 1 calc R
C7 C 0.5884(7) 0.5956(4) 0.18057(16) 0.0459(14) Uani 1 1 d .
H7A H 0.4789 0.5906 0.1899 0.055 Uiso 1 1 calc R
C8 C 0.6734(7) 0.5101(4) 0.17938(15) 0.0373(14) Uani 1 1 d .
C9 C 0.8469(7) 0.5134(4) 0.16037(16) 0.0424(14) Uani 1 1 d .
H9A H 0.9100 0.4668 0.1817 0.051 Uiso 1 1 calc R
C10 C 0.9279(7) 0.6190(4) 0.16521(16) 0.0487(16) Uani 1 1 d .
C11 C 0.8380(7) 0.4618(4) 0.10911(17) 0.0505(16) Uani 1 1 d .
H11A H 0.7583 0.4970 0.0884 0.061 Uiso 1 1 calc R
H11B H 0.9438 0.4660 0.0928 0.061 Uiso 1 1 calc R
C12 C 0.7892(7) 0.3508(4) 0.11537(19) 0.0490(15) Uani 1 1 d .
H12A H 0.8735 0.3161 0.1345 0.059 Uiso 1 1 calc R
H12B H 0.7854 0.3190 0.0827 0.059 Uiso 1 1 calc R
C13 C 0.6228(7) 0.3337(4) 0.14137(16) 0.0422(14) Uani 1 1 d .
C14 C 0.5999(7) 0.4035(4) 0.18713(15) 0.0409(14) Uani 1 1 d .
C15 C 0.6839(8) 0.3380(4) 0.22741(18) 0.0600(18) Uani 1 1 d .
H15A H 0.8021 0.3405 0.2241 0.072 Uiso 1 1 calc R
H15B H 0.6537 0.3609 0.2606 0.072 Uiso 1 1 calc R
C16 C 0.6192(8) 0.2305(5) 0.21720(18) 0.0683(19) Uani 1 1 d .
H16A H 0.5146 0.2203 0.2336 0.082 Uiso 1 1 calc R
H16B H 0.6956 0.1792 0.2294 0.082 Uiso 1 1 calc R
C17 C 0.5997(7) 0.2219(4) 0.15969(18) 0.0506(15) Uani 1 1 d .
C18 C 0.7323(9) 0.1448(5) 0.1421(2) 0.083(2) Uani 1 1 d .
H18A H 0.7263 0.1373 0.1065 0.125 Uiso 1 1 calc R
H18B H 0.7139 0.0794 0.1576 0.125 Uiso 1 1 calc R
H18C H 0.8387 0.1700 0.1512 0.125 Uiso 1 1 calc R
C19 C 0.9565(8) 0.6358(5) 0.22130(17) 0.0666(19) Uani 1 1 d .
H19A H 1.0292 0.5838 0.2337 0.100 Uiso 1 1 calc R
H19B H 0.8538 0.6317 0.2386 0.100 Uiso 1 1 calc R
H19C H 1.0042 0.7023 0.2266 0.100 Uiso 1 1 calc R
C20 C 0.4325(8) 0.1813(4) 0.14505(19) 0.0588(17) Uani 1 1 d .
H20A H 0.3515 0.2271 0.1603 0.071 Uiso 1 1 calc R
C21 C 0.3883(10) 0.0731(5) 0.1611(2) 0.088(2) Uani 1 1 d .
H21A H 0.3979 0.0675 0.1967 0.132 Uiso 1 1 calc R
H21B H 0.4614 0.0250 0.1455 0.132 Uiso 1 1 calc R
H21C H 0.2778 0.0582 0.1513 0.132 Uiso 1 1 calc R
C22 C 0.4131(9) 0.1923(4) 0.0886(2) 0.074(2) Uani 1 1 d .
H22A H 0.4961 0.1513 0.0721 0.088 Uiso 1 1 calc R
H22B H 0.3068 0.1661 0.0788 0.088 Uiso 1 1 calc R
C23 C 0.4283(7) 0.3012(5) 0.07183(18) 0.0534(16) Uani 1 1 d .
C24 C 0.2728(7) 0.3563(5) 0.05472(19) 0.0565(17) Uani 1 1 d .
H24A H 0.1944 0.3077 0.0412 0.068 Uiso 1 1 calc R
H24B H 0.2223 0.3927 0.0823 0.068 Uiso 1 1 calc R
C25 C 0.3285(8) 0.4305(5) 0.01502(18) 0.0587(17) Uani 1 1 d .
H25A H 0.2466 0.4338 -0.0116 0.070 Uiso 1 1 calc R
C26 C 0.3707(9) 0.5379(5) 0.0322(2) 0.0721(19) Uani 1 1 d .
H26A H 0.4037 0.5785 0.0041 0.108 Uiso 1 1 calc R
H26B H 0.4586 0.5348 0.0559 0.108 Uiso 1 1 calc R
H26C H 0.2764 0.5686 0.0476 0.108 Uiso 1 1 calc R
C27 C 0.4816(8) 0.3783(5) -0.0039(2) 0.0620(18) Uani 1 1 d .
C28 C 0.7680(8) 0.8661(4) 0.09702(19) 0.0628(17) Uani 1 1 d .
H28A H 0.6616 0.8701 0.1121 0.094 Uiso 1 1 calc R
H28B H 0.7600 0.8311 0.0656 0.094 Uiso 1 1 calc R
H28C H 0.8098 0.9341 0.0918 0.094 Uiso 1 1 calc R
C29 C 0.9084(8) 0.8735(4) 0.17790(18) 0.0670(18) Uani 1 1 d .
H29A H 0.8060 0.8809 0.1951 0.100 Uiso 1 1 calc R
H29B H 0.9480 0.9399 0.1682 0.100 Uiso 1 1 calc R
H29C H 0.9867 0.8413 0.1996 0.100 Uiso 1 1 calc R
C30 C 0.4201(7) 0.4138(4) 0.20248(17) 0.0576(17) Uani 1 1 d .
H30A H 0.3738 0.3467 0.2072 0.086 Uiso 1 1 calc R
H30B H 0.3608 0.4493 0.1768 0.086 Uiso 1 1 calc R
H30C H 0.4129 0.4518 0.2331 0.086 Uiso 1 1 calc R
O5 O 0.8056(7) 0.6739(5) 0.9926(2) 0.1122(19) Uani 1 1 d .
H5 H 0.8708 0.7049 1.0104 0.168 Uiso 1 1 calc R
C31 C 0.8726(10) 0.5820(7) 0.9783(2) 0.096(2) Uani 1 1 d .
H31A H 0.9209 0.5892 0.9458 0.144 Uiso 1 1 calc R
H31B H 0.7886 0.5305 0.9771 0.144 Uiso 1 1 calc R
H31C H 0.9553 0.5620 1.0018 0.144 Uiso 1 1 calc R

loop_
_atom_site_aniso_label
_atom_site_aniso_U_11
_atom_site_aniso_U_22
_atom_site_aniso_U_33
_atom_site_aniso_U_23
_atom_site_aniso_U_13
_atom_site_aniso_U_12
O1 0.056(3) 0.073(3) 0.058(2) -0.006(2) 0.0026(19) -0.011(2)
O2 0.051(2) 0.039(2) 0.0459(17) -0.0043(18) -0.0136(17) 0.003(2)
O3 0.059(3) 0.069(3) 0.054(2) -0.016(2) -0.007(2) 0.020(2)
O4 0.111(4) 0.125(4) 0.068(3) 0.002(3) 0.033(3) 0.028(4)
C1 0.037(4) 0.045(4) 0.084(3) 0.009(3) -0.005(3) 0.003(3)
C2 0.037(4) 0.068(5) 0.083(4) -0.001(4) -0.006(3) 0.000(4)
C3 0.050(4) 0.045(4) 0.060(3) -0.003(3) 0.001(3) -0.010(3)
C4 0.050(4) 0.043(4) 0.055(3) -0.001(3) 0.003(3) -0.005(3)
C5 0.042(4) 0.033(3) 0.050(3) -0.005(3) -0.001(3) 0.009(3)
C6 0.051(4) 0.050(4) 0.074(3) -0.003(3) 0.010(3) 0.005(4)
C7 0.049(4) 0.037(4) 0.051(3) -0.007(3) 0.011(3) 0.002(3)
C8 0.044(4) 0.035(4) 0.032(2) -0.004(2) 0.000(2) 0.004(3)
C9 0.036(4) 0.042(4) 0.049(3) 0.000(3) -0.001(3) 0.009(3)
C10 0.048(4) 0.047(4) 0.051(3) 0.005(3) -0.012(3) 0.002(3)
C11 0.039(4) 0.056(4) 0.056(3) -0.008(3) 0.007(3) 0.006(3)
C12 0.048(4) 0.038(4) 0.061(3) -0.001(3) 0.001(3) 0.010(3)
C13 0.046(4) 0.031(3) 0.050(3) 0.001(3) 0.000(3) 0.011(3)
C14 0.042(4) 0.043(4) 0.037(2) -0.006(2) -0.002(3) 0.009(3)
C15 0.074(5) 0.057(4) 0.049(3) 0.005(3) -0.011(3) 0.003(4)
C16 0.082(5) 0.058(5) 0.065(3) 0.021(3) -0.006(3) 0.004(4)
C17 0.051(4) 0.032(4) 0.069(3) -0.001(3) -0.004(3) 0.006(3)
C18 0.093(6) 0.039(4) 0.117(5) 0.003(4) 0.009(4) 0.020(4)
C19 0.068(5) 0.068(5) 0.064(3) 0.007(3) -0.029(3) -0.020(4)
C20 0.073(5) 0.032(4) 0.071(4) -0.004(3) -0.004(3) -0.010(4)
C21 0.099(6) 0.050(5) 0.115(5) 0.011(4) -0.001(4) -0.012(5)
C22 0.095(6) 0.039(4) 0.087(4) -0.006(3) -0.016(4) -0.020(4)
C23 0.056(4) 0.053(4) 0.051(3) -0.008(3) -0.009(3) -0.013(4)
C24 0.044(4) 0.067(4) 0.058(3) -0.008(3) -0.009(3) -0.002(3)
C25 0.052(4) 0.076(5) 0.049(3) -0.001(3) -0.007(3) 0.012(4)
C26 0.079(5) 0.070(5) 0.067(3) 0.007(3) -0.002(3) 0.005(4)
C27 0.053(5) 0.079(5) 0.053(3) -0.012(4) -0.002(3) 0.013(4)
C28 0.063(5) 0.046(4) 0.079(4) 0.013(3) -0.006(3) 0.009(4)
C29 0.081(5) 0.043(4) 0.077(3) -0.016(3) -0.001(3) -0.012(4)
C30 0.064(5) 0.043(4) 0.066(3) -0.010(3) 0.019(3) -0.005(4)
O5 0.088(4) 0.116(5) 0.132(4) -0.047(3) -0.051(3) 0.034(4)
C31 0.085(6) 0.115(7) 0.089(4) -0.013(5) -0.004(4) 0.005(6)

loop_
_atom_type_symbol
_atom_type_description
_atom_type_scat_dispersion_real
_atom_type_scat_dispersion_imag
_atom_type_scat_source
C C 0.0033 0.0016 'International Tables Vol C Tables 4.2.6.8 and 6.1.1.4'
H H 0.0000 0.0000 'International Tables Vol C Tables 4.2.6.8 and 6.1.1.4'
O O 0.0106 0.0060 'International Tables Vol C Tables 4.2.6.8 and 6.1.1.4'

loop_
_geom_angle_atom_site_label_1
_geom_angle_atom_site_label_2
_geom_angle_atom_site_label_3
_geom_angle
C3 O1 H1C 109.5
C23 O2 C13 121.6(4)
C27 O3 C23 111.0(4)
C2 C1 C10 114.7(5)
C2 C1 H1A 108.6
C10 C1 H1A 108.6
C2 C1 H1B 108.6
C10 C1 H1B 108.6
H1A C1 H1B 107.6
C1 C2 C3 110.1(5)
C1 C2 H2A 109.6
C3 C2 H2A 109.6
C1 C2 H2B 109.6
C3 C2 H2B 109.6
H2A C2 H2B 108.2
O1 C3 C2 108.7(5)
O1 C3 C4 109.9(4)
C2 C3 C4 112.5(5)
O1 C3 H3A 108.6
C2 C3 H3A 108.6
C4 C3 H3A 108.6
C28 C4 C29 106.7(5)
C28 C4 C3 108.6(4)
C29 C4 C3 107.0(5)
C28 C4 C5 109.3(5)
C29 C4 C5 115.3(4)
C3 C4 C5 109.7(5)
C6 C5 C4 114.1(5)
C6 C5 C10 109.1(4)
C4 C5 C10 117.7(5)
C6 C5 H5A 104.9
C4 C5 H5A 104.9
C10 C5 H5A 104.9
C7 C6 C5 114.2(5)
C7 C6 H6A 108.7
C5 C6 H6A 108.7
C7 C6 H6B 108.7
C5 C6 H6B 108.7
H6A C6 H6B 107.6
C8 C7 C6 125.8(6)
C8 C7 H7A 117.1
C6 C7 H7A 117.1
C7 C8 C9 118.8(5)
C7 C8 C14 124.1(5)
C9 C8 C14 116.2(5)
C8 C9 C11 104.3(4)
C8 C9 C10 113.7(5)
C11 C9 C10 119.3(4)
C8 C9 H9A 106.2
C11 C9 H9A 106.2
C10 C9 H9A 106.2
C1 C10 C9 110.9(5)
C1 C10 C19 109.9(5)
C9 C10 C19 106.0(4)
C1 C10 C5 107.9(4)
C9 C10 C5 108.2(5)
C19 C10 C5 113.9(5)
C12 C11 C9 109.4(4)
C12 C11 H11A 109.8
C9 C11 H11A 109.8
C12 C11 H11B 109.8
C9 C11 H11B 109.8
H11A C11 H11B 108.2
C11 C12 C13 114.9(4)
C11 C12 H12A 108.5
C13 C12 H12A 108.5
C11 C12 H12B 108.5
C13 C12 H12B 108.5
H12A C12 H12B 107.5
O2 C13 C14 103.8(4)
O2 C13 C12 107.5(4)
C14 C13 C12 112.4(4)
O2 C13 C17 113.3(4)
C14 C13 C17 106.7(4)
C12 C13 C17 112.8(5)
C8 C14 C30 109.5(5)
C8 C14 C15 115.2(5)
C30 C14 C15 106.7(4)
C8 C14 C13 112.4(4)
C30 C14 C13 112.5(4)
C15 C14 C13 100.3(4)
C16 C15 C14 103.3(5)
C16 C15 H15A 111.1
C14 C15 H15A 111.1
C16 C15 H15B 111.1
C14 C15 H15B 111.1
H15A C15 H15B 109.1
C15 C16 C17 106.3(4)
C15 C16 H16A 110.5
C17 C16 H16A 110.5
C15 C16 H16B 110.5
C17 C16 H16B 110.5
H16A C16 H16B 108.7
C20 C17 C13 110.9(5)
C20 C17 C18 108.9(5)
C13 C17 C18 115.3(5)
C20 C17 C16 112.0(5)
C13 C17 C16 103.6(4)
C18 C17 C16 106.1(5)
C17 C18 H18A 109.5
C17 C18 H18B 109.5
H18A C18 H18B 109.5
C17 C18 H18C 109.5
H18A C18 H18C 109.5
H18B C18 H18C 109.5
C10 C19 H19A 109.5
C10 C19 H19B 109.5
H19A C19 H19B 109.5
C10 C19 H19C 109.5
H19A C19 H19C 109.5
H19B C19 H19C 109.5
C17 C20 C21 117.7(5)
C17 C20 C22 108.5(5)
C21 C20 C22 110.2(5)
C17 C20 H20A 106.6
C21 C20 H20A 106.6
C22 C20 H20A 106.6
C20 C21 H21A 109.5
C20 C21 H21B 109.5
H21A C21 H21B 109.5
C20 C21 H21C 109.5
H21A C21 H21C 109.5
H21B C21 H21C 109.5
C23 C22 C20 112.3(5)
C23 C22 H22A 109.1
C20 C22 H22A 109.1
C23 C22 H22B 109.1
C20 C22 H22B 109.1
H22A C22 H22B 107.9
O2 C23 O3 109.2(5)
O2 C23 C22 114.5(4)
O3 C23 C22 108.3(5)
O2 C23 C24 103.9(5)
O3 C23 C24 102.2(4)
C22 C23 C24 117.9(5)
C25 C24 C23 105.2(5)
C25 C24 H24A 110.7
C23 C24 H24A 110.7
C25 C24 H24B 110.7
C23 C24 H24B 110.7
H24A C24 H24B 108.8
C24 C25 C27 101.5(5)
C24 C25 C26 116.5(5)
C27 C25 C26 109.3(6)
C24 C25 H25A 109.7
C27 C25 H25A 109.7
C26 C25 H25A 109.7
C25 C26 H26A 109.5
C25 C26 H26B 109.5
H26A C26 H26B 109.5
C25 C26 H26C 109.5
H26A C26 H26C 109.5
H26B C26 H26C 109.5
O4 C27 O3 121.7(6)
O4 C27 C25 126.9(6)
O3 C27 C25 111.3(5)
C4 C28 H28A 109.5
C4 C28 H28B 109.5
H28A C28 H28B 109.5
C4 C28 H28C 109.5
H28A C28 H28C 109.5
H28B C28 H28C 109.5
C4 C29 H29A 109.5
C4 C29 H29B 109.5
H29A C29 H29B 109.5
C4 C29 H29C 109.5
H29A C29 H29C 109.5
H29B C29 H29C 109.5
C14 C30 H30A 109.5
C14 C30 H30B 109.5
H30A C30 H30B 109.5
C14 C30 H30C 109.5
H30A C30 H30C 109.5
H30B C30 H30C 109.5
C31 O5 H5 109.5
O5 C31 H31A 109.5
O5 C31 H31B 109.5
H31A C31 H31B 109.5
O5 C31 H31C 109.5
H31A C31 H31C 109.5
H31B C31 H31C 109.5

loop_
_geom_bond_atom_site_label_1
_geom_bond_atom_site_label_2
_geom_bond_distance
O1 C3 1.429(6)
O1 H1C 0.8200
O2 C23 1.392(6)
O2 C13 1.456(6)
O3 C27 1.336(7)
O3 C23 1.465(7)
O4 C27 1.195(7)
C1 C2 1.486(8)
C1 C10 1.532(8)
C1 H1A 0.9700
C1 H1B 0.9700
C2 C3 1.521(8)
C2 H2A 0.9700
C2 H2B 0.9700
C3 C4 1.536(8)
C3 H3A 0.9800
C4 C28 1.531(7)
C4 C29 1.531(7)
C4 C5 1.536(8)
C5 C6 1.516(8)
C5 C10 1.541(7)
C5 H5A 0.9800
C6 C7 1.479(8)
C6 H6A 0.9700
C6 H6B 0.9700
C7 C8 1.313(7)
C7 H7A 0.9300
C8 C9 1.506(8)
C8 C14 1.527(8)
C9 C11 1.532(7)
C9 C10 1.532(8)
C9 H9A 0.9800
C10 C19 1.538(7)
C11 C12 1.508(8)
C11 H11A 0.9700
C11 H11B 0.9700
C12 C13 1.544(8)
C12 H12A 0.9700
C12 H12B 0.9700
C13 C14 1.539(7)
C13 C17 1.548(8)
C14 C30 1.531(8)
C14 C15 1.538(7)
C15 C16 1.521(8)
C15 H15A 0.9700
C15 H15B 0.9700
C16 C17 1.555(7)
C16 H16A 0.9700
C16 H16B 0.9700
C17 C20 1.516(8)
C17 C18 1.551(8)
C18 H18A 0.9600
C18 H18B 0.9600
C18 H18C 0.9600
C19 H19A 0.9600
C19 H19B 0.9600
C19 H19C 0.9600
C20 C21 1.517(8)
C20 C22 1.529(8)
C20 H20A 0.9800
C21 H21A 0.9600
C21 H21B 0.9600
C21 H21C 0.9600
C22 C23 1.492(8)
C22 H22A 0.9700
C22 H22B 0.9700
C23 C24 1.529(8)
C24 C25 1.508(8)
C24 H24A 0.9700
C24 H24B 0.9700
C25 C27 1.511(8)
C25 C26 1.513(9)
C25 H25A 0.9800
C26 H26A 0.9600
C26 H26B 0.9600
C26 H26C 0.9600
C28 H28A 0.9600
C28 H28B 0.9600
C28 H28C 0.9600
C29 H29A 0.9600
C29 H29B 0.9600
C29 H29C 0.9600
C30 H30A 0.9600
C30 H30B 0.9600
C30 H30C 0.9600
O5 C31 1.372(9)
O5 H5 0.8200
C31 H31A 0.9600
C31 H31B 0.9600
C31 H31C 0.9600

loop_
_geom_hbond_atom_site_label_D
_geom_hbond_atom_site_label_H
_geom_hbond_atom_site_label_A
_geom_hbond_distance_DH
_geom_hbond_distance_HA
_geom_hbond_distance_DA
_geom_hbond_angle_DHA
_geom_hbond_site_symmetry_A
O5 H5 O1 0.82 1.93 2.750(7) 172.7 1_556
O1 H1C O5 0.82 1.91 2.729(7) 172.7 4_566
